data_4323693
loop_
_publ_author_name
'Beth R. Cameron'
'Stephen J. Loeb'
'Glenn P. A. Yap'

_publ_section_title
;
 Calixarene Metalloreceptors. Synthesis and Molecular Recognition
 Properties of Upper-Rim Functionalized Calix[4]arenes Containing an
 Organopalladium Binding Site
;
_journal_name_full 'Inorganic Chemistry'
_journal_page_first 5498
_journal_page_last 5504
_journal_paper_doi 10.1021/ic9705913
_journal_volume 36
_journal_year 1997
_chemical_formula_sum 'C56 H66 N4 O6 S2'
_chemical_formula_weight 955.25
_chemical_name_systematic
;
 ?
;
_space_group_IT_number 14
_symmetry_cell_setting monoclinic
_symmetry_space_group_name_Hall '-P 2ybc'
_symmetry_space_group_name_H-M 'P 1 21/c 1'
_atom_sites_solution_hydrogens geom
_atom_sites_solution_primary direct
_atom_sites_solution_secondary difmap
_audit_creation_method SHELXL
_cell_angle_alpha 90.00
_cell_angle_beta 91.526(1)
_cell_angle_gamma 90.00
_cell_formula_units_Z 4
_cell_length_a 23.5095(1)
_cell_length_b 9.9090(1)
_cell_length_c 23.3586(2)
_cell_measurement_reflns_used 'reflections from 60 data frames'
_cell_measurement_temperature 298(2)
_cell_measurement_theta_max 30.00
_cell_measurement_theta_min 1.47
_cell_volume 5439.59(8)
_computing_cell_refinement 'Siemens SAINT'
_computing_data_collection 'Siemens SMART'
_computing_data_reduction 'Siemens SHELXTL XPREP'
_computing_molecular_graphics 'Siemens SHELXTL XP'
_computing_publication_material 'Siemens SHELXTL XCIF'
_computing_structure_refinement 'SHELXL-93 (Sheldrick, 1993)'
_computing_structure_solution 'SHELXS-86 (Sheldrick, 1990)'
_diffrn_ambient_temperature 298(2)
_diffrn_measurement_device 'Siemens SMART CCD'
_diffrn_measurement_method 'hemisphere scans'
_diffrn_radiation_monochromator graphite
_diffrn_radiation_source 'fine-focus sealed tube'
_diffrn_radiation_type MoK\a
_diffrn_radiation_wavelength 0.71073
_diffrn_reflns_av_R_equivalents 0.0868
_diffrn_reflns_av_sigmaI/netI 0.1050
_diffrn_reflns_limit_h_max 31
_diffrn_reflns_limit_h_min -26
_diffrn_reflns_limit_k_max 12
_diffrn_reflns_limit_k_min -13
_diffrn_reflns_limit_l_max 24
_diffrn_reflns_limit_l_min -31
_diffrn_reflns_number 18310
_diffrn_reflns_theta_max 21.00
_diffrn_reflns_theta_min 1.73
_diffrn_standards_decay_% <1
_diffrn_standards_number '50 standard frames at start and end'
_exptl_absorpt_coefficient_mu 0.149
_exptl_absorpt_correction_T_max 0.28396
_exptl_absorpt_correction_T_min 0.21122
_exptl_absorpt_correction_type empirical
_exptl_crystal_colour colourless
_exptl_crystal_density_diffrn 1.166
_exptl_crystal_description block
_exptl_crystal_F_000 2040
_exptl_crystal_size_max 0.40
_exptl_crystal_size_mid 0.10
_exptl_crystal_size_min 0.08
_refine_diff_density_max 0.487
_refine_diff_density_min -0.310
_refine_diff_density_rms 0.048
_refine_ls_extinction_method none
_refine_ls_goodness_of_fit_all 1.208
_refine_ls_goodness_of_fit_obs 1.378
_refine_ls_hydrogen_treatment idealized
_refine_ls_matrix_type full
_refine_ls_number_parameters 615
_refine_ls_number_reflns 5799
_refine_ls_number_restraints 0
_refine_ls_restrained_S_all 1.210
_refine_ls_restrained_S_obs 1.378
_refine_ls_R_factor_all 0.1476
_refine_ls_R_factor_obs 0.1013
_refine_ls_shift/esd_max 0.200
_refine_ls_shift/esd_mean 0.012
_refine_ls_structure_factor_coef Fsqd
_refine_ls_weighting_details 'w=1/[\s^2^(Fo^2^)+(0.0867P)^2^+3.4097P] where P=(Fo^2^+2Fc^2^)/3'
_refine_ls_weighting_scheme calc
_refine_ls_wR_factor_all 0.2406
_refine_ls_wR_factor_obs 0.2192
_reflns_number_observed 3861
_reflns_number_total 5802
_reflns_observed_criterion >2sigma(I)
_cod_data_source_file ic9705913.cif
_cod_data_source_block sl009
_cod_depositor_comments
;
The following automatic conversions were performed:

'_refine_ls_weighting_scheme' value 'calc
w=1/[\s^2^(Fo^2^)+(0.0867P)^2^+3.4097P] where P=(Fo^2^+2Fc^2^)/3' was
changed to 'calc'. New tag '_refine_ls_weighting_details' was
created. The value of the new tag was set to
'w=1/[\s^2^(Fo^2^)+(0.0867P)^2^+3.4097P] where P=(Fo^2^+2Fc^2^)/3'.

Automatic conversion script
Id: cif_fix_values 3143 2015-03-26 13:38:13Z robertas 
;
_cod_database_code 4323693

loop_
_symmetry_equiv_pos_as_xyz
'x, y, z'
'-x, y+1/2, -z+1/2'
'-x, -y, -z'
'x, -y-1/2, z-1/2'

loop_
_atom_site_aniso_label
_atom_site_aniso_U_11
_atom_site_aniso_U_22
_atom_site_aniso_U_33
_atom_site_aniso_U_23
_atom_site_aniso_U_13
_atom_site_aniso_U_12
S1 0.059(2) 0.085(2) 0.076(2) -0.0135(13) -0.0042(12) 0.0089(13)
S2 0.060(2) 0.080(2) 0.0525(13) 0.0062(12) -0.0046(11) 0.0177(12)
O1 0.060(4) 0.050(3) 0.066(4) 0.007(3) -0.028(3) -0.013(3)
N1 0.062(5) 0.057(4) 0.035(4) -0.005(3) -0.007(3) 0.023(3)
C1 0.044(5) 0.070(6) 0.056(5) 0.015(4) 0.000(4) 0.000(4)
O2 0.056(4) 0.052(3) 0.048(3) -0.006(3) -0.007(3) -0.006(3)
N2 0.055(5) 0.051(4) 0.063(4) -0.015(4) -0.024(4) 0.015(3)
C2 0.062(6) 0.033(4) 0.052(5) 0.005(4) -0.005(4) 0.008(4)
O3 0.064(4) 0.057(3) 0.047(3) 0.010(3) -0.014(3) -0.008(3)
C3 0.071(6) 0.062(5) 0.044(5) -0.005(4) 0.007(4) -0.010(4)
O4 0.057(4) 0.047(3) 0.056(4) -0.002(3) -0.002(3) 0.000(3)
C4 0.071(6) 0.033(4) 0.059(6) 0.001(4) -0.012(4) -0.001(4)
C11 0.051(6) 0.025(4) 0.041(5) 0.002(3) -0.001(4) -0.004(4)
C12 0.046(5) 0.043(5) 0.050(5) -0.002(4) 0.005(4) 0.006(4)
C13 0.045(5) 0.037(4) 0.046(5) 0.007(4) 0.004(4) 0.006(4)
C14 0.053(6) 0.052(5) 0.041(5) 0.003(4) -0.001(4) 0.000(4)
C15 0.037(5) 0.043(4) 0.045(5) 0.001(4) 0.002(4) 0.000(4)
C16 0.045(5) 0.029(4) 0.054(5) 0.004(4) -0.004(4) -0.006(4)
C17 0.069(8) 0.082(8) 0.158(10) -0.019(7) -0.068(7) -0.002(7)
C18 0.063(13) 0.132(15) 1.663(130) -0.290(36) -0.061(33) -0.023(12)
C19 0.093(14) 0.170(17) 1.123(80) -0.258(30) 0.070(27) -0.050(12)
C21 0.038(5) 0.054(5) 0.051(6) -0.005(5) 0.002(4) 0.008(4)
C22 0.071(7) 0.070(6) 0.055(6) 0.003(5) 0.014(4) 0.014(5)
C23 0.091(8) 0.087(7) 0.050(6) -0.016(6) 0.012(5) 0.024(6)
C24 0.066(7) 0.053(5) 0.072(7) -0.017(5) -0.007(5) 0.005(4)
C25 0.036(5) 0.036(5) 0.054(5) -0.007(4) -0.010(4) 0.012(4)
C26 0.031(5) 0.051(5) 0.044(5) -0.005(4) -0.002(4) 0.008(4)
C27 0.116(9) 0.116(8) 0.060(6) -0.014(6) -0.040(6) -0.005(7)
C28 0.155(13) 0.121(9) 0.138(11) -0.006(8) -0.066(10) 0.002(9)
C29 0.114(11) 0.225(15) 0.176(13) 0.064(11) -0.104(10) -0.047(11)
C31 0.049(5) 0.021(4) 0.040(5) 0.003(3) -0.001(4) 0.000(3)
C32 0.051(6) 0.034(4) 0.039(4) -0.005(3) 0.000(4) 0.003(4)
C33 0.047(6) 0.038(4) 0.040(5) -0.008(4) 0.006(4) 0.001(4)
C34 0.038(5) 0.054(5) 0.059(5) 0.001(4) 0.006(4) 0.007(4)
C35 0.047(6) 0.037(4) 0.047(5) 0.000(4) 0.004(4) -0.007(4)
C36 0.060(6) 0.036(4) 0.040(5) 0.002(4) -0.012(4) -0.005(4)
C37 0.112(9) 0.069(6) 0.065(6) 0.022(5) -0.031(6) -0.017(6)
C38 0.172(14) 0.102(8) 0.095(9) 0.030(7) -0.058(9) -0.002(9)
C39 0.138(15) 0.249(20) 0.213(17) -0.016(14) -0.057(13) 0.085(15)
C41 0.060(6) 0.045(5) 0.044(5) -0.014(4) 0.006(4) -0.001(5)
C42 0.052(7) 0.081(7) 0.071(6) -0.028(5) 0.009(5) 0.004(5)
C43 0.061(7) 0.089(8) 0.084(7) -0.020(6) -0.003(5) 0.039(6)
C44 0.069(7) 0.064(6) 0.065(6) -0.006(5) -0.002(5) 0.023(6)
C45 0.065(6) 0.039(5) 0.037(4) -0.015(4) -0.003(4) 0.008(5)
C46 0.049(6) 0.044(5) 0.035(4) -0.014(4) -0.003(4) 0.005(4)
C47 0.087(10) 0.290(19) 0.083(9) -0.052(10) -0.036(8) 0.040(11)
C48 0.134(15) 0.436(31) 0.139(14) -0.118(16) -0.038(11) -0.064(17)
C49 0.148(12) 0.127(9) 0.106(9) 0.016(7) -0.071(8) -0.019(8)
O51 0.083(5) 0.091(4) 0.057(4) -0.013(3) -0.016(3) 0.032(4)
C51 0.061(6) 0.040(5) 0.059(6) 0.008(4) -0.011(5) 0.008(4)
C52 0.087(7) 0.057(5) 0.057(5) 0.000(4) -0.014(5) 0.012(5)
C53 0.092(8) 0.073(6) 0.057(6) 0.011(5) 0.005(5) -0.001(6)
O54 0.068(5) 0.083(4) 0.083(4) -0.035(3) -0.022(3) 0.019(4)
C54 0.050(6) 0.046(5) 0.046(5) 0.008(4) -0.001(4) -0.004(4)
C55 0.055(6) 0.068(5) 0.062(5) 0.008(4) -0.010(4) -0.023(4)
C56 0.066(6) 0.054(5) 0.075(6) 0.003(5) -0.003(5) 0.004(4)
C61 0.056(6) 0.056(5) 0.050(5) 0.002(5) -0.002(4) 0.003(4)
C62 0.076(7) 0.073(6) 0.063(6) 0.015(5) -0.012(5) 0.014(6)
C63 0.069(7) 0.096(7) 0.068(7) 0.011(6) -0.026(5) 0.016(6)
C64 0.060(6) 0.079(6) 0.070(6) -0.004(5) -0.012(5) 0.002(5)
C65 0.053(6) 0.057(5) 0.050(5) -0.003(4) -0.003(4) 0.006(4)
C66 0.056(6) 0.062(5) 0.043(5) -0.009(5) -0.004(4) 0.007(5)
N70 0.117(9) 0.119(8) 0.128(8) 0.005(6) 0.020(7) 0.042(7)
C70 0.100(10) 0.085(8) 0.083(7) 0.005(6) 0.027(7) 0.018(7)
C71 0.102(11) 0.146(10) 0.132(10) 0.012(8) 0.027(8) 0.019(9)
N80 0.103(9) 0.136(10) 0.202(13) 0.005(9) -0.049(8) -0.002(8)
C80 0.077(9) 0.105(10) 0.143(12) 0.049(9) -0.039(8) -0.019(8)
C81 0.108(10) 0.069(7) 0.143(10) 0.015(7) -0.031(8) 0.000(6)

loop_
_atom_site_label
_atom_site_type_symbol
_atom_site_fract_x
_atom_site_fract_y
_atom_site_fract_z
_atom_site_U_iso_or_equiv
_atom_site_thermal_displace_type
_atom_site_occupancy
_atom_site_calc_flag
_atom_site_refinement_flags
_atom_site_disorder_group
S1 S 0.11868(10) 0.1884(2) -0.19497(10) 0.0732(7) Uani 1 d . .
S2 S 0.03737(9) -0.3122(2) -0.11297(9) 0.0641(7) Uani 1 d . .
O1 O 0.3851(2) 0.1709(5) 0.0793(2) 0.059(2) Uani 1 d . .
N1 N 0.2290(3) 0.2723(6) -0.0985(2) 0.051(2) Uani 1 d . .
H1A H 0.2033(3) 0.3286(6) -0.0883(2) 0.062 Uiso 1 calc R .
C1 C 0.4056(3) 0.0406(7) -0.0281(3) 0.057(2) Uani 1 d . .
H1B H 0.4321(3) 0.0463(7) 0.0044(3) 0.068 Uiso 1 calc R .
H1C H 0.4252(3) 0.0722(7) -0.0617(3) 0.068 Uiso 1 calc R .
O2 O 0.3746(2) -0.1330(4) 0.0631(2) 0.0522(14) Uani 1 d . .
N2 N 0.1192(3) -0.3511(6) 0.0021(3) 0.057(2) Uani 1 d . .
H2A H 0.0917(3) -0.2946(6) 0.0055(3) 0.068 Uiso 1 calc R .
C2 C 0.3261(3) -0.3946(7) 0.0500(3) 0.049(2) Uani 1 d . .
H2B H 0.3516(3) -0.3847(7) 0.0831(3) 0.059 Uiso 1 calc R .
H2C H 0.3254(3) -0.4894(7) 0.0396(3) 0.059 Uiso 1 calc R .
O3 O 0.2979(2) -0.2904(5) 0.1612(2) 0.0565(14) Uani 1 d . .
C3 C 0.1908(4) -0.1469(7) 0.1806(3) 0.059(2) Uani 1 d . .
H3A H 0.1568(4) -0.1782(7) 0.1993(3) 0.071 Uiso 1 calc R .
H3B H 0.2225(4) -0.1535(7) 0.2079(3) 0.071 Uiso 1 calc R .
O4 O 0.2842(2) 0.0323(4) 0.1619(2) 0.0537(14) Uani 1 d . .
C4 C 0.2748(3) 0.2861(7) 0.1062(3) 0.055(2) Uani 1 d . .
H4A H 0.2658(3) 0.3816(7) 0.1060(3) 0.066 Uiso 1 calc R .
H4B H 0.3062(3) 0.2720(7) 0.1333(3) 0.066 Uiso 1 calc R .
C11 C 0.2929(3) 0.2446(6) 0.0473(3) 0.039(2) Uani 1 d . .
C12 C 0.2551(3) 0.2700(7) 0.0009(3) 0.046(2) Uani 1 d . .
H12A H 0.2208(3) 0.3135(7) 0.0073(3) 0.055 Uiso 1 calc R .
C13 C 0.2680(3) 0.2315(7) -0.0542(3) 0.042(2) Uani 1 d . .
C14 C 0.3165(3) 0.1582(7) -0.0623(3) 0.049(2) Uani 1 d . .
H14A H 0.3239(3) 0.1256(7) -0.0987(3) 0.058 Uiso 1 calc R .
C15 C 0.3551(3) 0.1313(7) -0.0177(3) 0.041(2) Uani 1 d . .
C16 C 0.3438(3) 0.1822(6) 0.0355(3) 0.043(2) Uani 1 d . .
C17 C 0.4193(5) 0.2866(10) 0.0848(5) 0.104(4) Uani 1 d . .
H17A H 0.4174(5) 0.3291(10) 0.0474(5) 0.125 Uiso 1 calc R .
H17B H 0.3989(5) 0.3460(10) 0.1101(5) 0.125 Uiso 1 calc R .
C18 C 0.4619(8) 0.2949(18) 0.0982(20) 0.621(43) Uani 1 d . .
H18A H 0.4829(8) 0.2366(18) 0.0729(20) 0.745 Uiso 1 calc R .
H18B H 0.4644(8) 0.2535(18) 0.1358(20) 0.745 Uiso 1 calc R .
C19 C 0.4976(7) 0.4298(18) 0.1032(15) 0.461(26) Uani 1 d . .
H19A H 0.5356(7) 0.4094(18) 0.1164(15) 0.692 Uiso 1 calc R .
H19B H 0.4801(7) 0.4895(18) 0.1299(15) 0.692 Uiso 1 calc R .
H19C H 0.4987(7) 0.4725(18) 0.0663(15) 0.692 Uiso 1 calc R .
C21 C 0.3881(3) -0.1058(7) -0.0371(3) 0.048(2) Uani 1 d . .
C22 C 0.3847(4) -0.1598(9) -0.0915(4) 0.065(2) Uani 1 d . .
H22A H 0.3958(4) -0.1082(9) -0.1225(4) 0.078 Uiso 1 calc R .
C23 C 0.3654(4) -0.2884(10) -0.1003(4) 0.075(3) Uani 1 d . .
H23A H 0.3644(4) -0.3243(10) -0.1371(4) 0.091 Uiso 1 calc R .
C24 C 0.3472(4) -0.3655(8) -0.0551(4) 0.064(2) Uani 1 d . .
H24A H 0.3334(4) -0.4522(8) -0.0617(4) 0.077 Uiso 1 calc R .
C25 C 0.3496(3) -0.3141(7) 0.0007(3) 0.042(2) Uani 1 d . .
C26 C 0.3710(3) -0.1860(8) 0.0088(3) 0.042(2) Uani 1 d . .
C27 C 0.4308(5) -0.1609(10) 0.0909(4) 0.098(3) Uani 1 d . .
H27A H 0.4377(5) -0.2574(10) 0.0916(4) 0.118 Uiso 1 calc R .
H27B H 0.4606(5) -0.1186(10) 0.0692(4) 0.118 Uiso 1 calc R .
C28 C 0.4320(6) -0.1101(12) 0.1473(5) 0.139(5) Uani 1 d . .
H28A H 0.4018(6) -0.1511(12) 0.1688(5) 0.167 Uiso 1 calc R .
H28B H 0.4260(6) -0.0133(12) 0.1466(5) 0.167 Uiso 1 calc R .
C29 C 0.4911(5) -0.1428(14) 0.1766(6) 0.173(7) Uani 1 d . .
H29A H 0.4920(5) -0.1083(14) 0.2150(6) 0.260 Uiso 1 calc R .
H29B H 0.5208(5) -0.1014(14) 0.1553(6) 0.260 Uiso 1 calc R .
H29C H 0.4967(5) -0.2387(14) 0.1774(6) 0.260 Uiso 1 calc R .
C31 C 0.2662(3) -0.3516(6) 0.0665(3) 0.037(2) Uani 1 d . .
C32 C 0.2219(3) -0.3704(6) 0.0260(3) 0.041(2) Uani 1 d . .
H32A H 0.2289(3) -0.4109(6) -0.0090(3) 0.050 Uiso 1 calc R .
C33 C 0.1676(3) -0.3283(7) 0.0386(3) 0.042(2) Uani 1 d . .
C34 C 0.1587(3) -0.2578(7) 0.0879(3) 0.050(2) Uani 1 d . .
H34A H 0.1225(3) -0.2240(7) 0.0943(3) 0.060 Uiso 1 calc R .
C35 C 0.2021(3) -0.2348(7) 0.1291(3) 0.044(2) Uani 1 d . .
C36 C 0.2548(3) -0.2925(7) 0.1186(3) 0.046(2) Uani 1 d . .
C37 C 0.2878(4) -0.3893(8) 0.2050(4) 0.083(3) Uani 1 d . .
H37A H 0.2840(4) -0.4778(8) 0.1876(4) 0.100 Uiso 1 calc R .
H37B H 0.2525(4) -0.3685(8) 0.2237(4) 0.100 Uiso 1 calc R .
C38 C 0.3350(6) -0.3907(11) 0.2478(5) 0.124(5) Uani 1 d . .
H38A H 0.3438(6) -0.2981(11) 0.2582(5) 0.149 Uiso 1 calc R .
H38B H 0.3217(6) -0.4353(11) 0.2820(5) 0.149 Uiso 1 calc R .
C39 C 0.3852(7) -0.4532(18) 0.2318(7) 0.201(8) Uani 1 d . .
H39A H 0.4127(7) -0.4482(18) 0.2628(7) 0.302 Uiso 1 calc R .
H39B H 0.3997(7) -0.4084(18) 0.1988(7) 0.302 Uiso 1 calc R .
H39C H 0.3776(7) -0.5461(18) 0.2227(7) 0.302 Uiso 1 calc R .
C41 C 0.1829(4) -0.0015(7) 0.1623(3) 0.050(2) Uani 1 d . .
C42 C 0.1296(4) 0.0528(10) 0.1516(3) 0.068(2) Uani 1 d . .
H42A H 0.0976(4) 0.0020(10) 0.1598(3) 0.081 Uiso 1 calc R .
C43 C 0.1228(4) 0.1800(11) 0.1289(4) 0.078(3) Uani 1 d . .
H43A H 0.0864(4) 0.2154(11) 0.1231(4) 0.093 Uiso 1 calc R .
C44 C 0.1696(5) 0.2549(9) 0.1150(3) 0.066(2) Uani 1 d . .
H44A H 0.1646(5) 0.3392(9) 0.0982(3) 0.079 Uiso 1 calc R .
C45 C 0.2237(4) 0.2073(7) 0.1255(3) 0.047(2) Uani 1 d . .
C46 C 0.2295(3) 0.0808(7) 0.1509(3) 0.043(2) Uani 1 d . .
C47 C 0.3053(6) 0.0447(17) 0.2183(5) 0.154(6) Uani 1 d . .
H47A H 0.2716(6) 0.0582(17) 0.2405(5) 0.185 Uiso 1 calc R .
H47B H 0.3187(6) -0.0453(17) 0.2279(5) 0.185 Uiso 1 calc R .
C48 C 0.3386(8) 0.1146(22) 0.2395(7) 0.237(11) Uani 1 d . .
H48A H 0.3214(8) 0.2035(22) 0.2370(7) 0.284 Uiso 1 calc R .
H48B H 0.3696(8) 0.1159(22) 0.2129(7) 0.284 Uiso 1 calc R .
C49 C 0.3679(5) 0.1124(11) 0.2979(4) 0.128(5) Uani 1 d . .
H49A H 0.3935(5) 0.1876(11) 0.3013(4) 0.193 Uiso 1 calc R .
H49B H 0.3889(5) 0.0298(11) 0.3025(4) 0.193 Uiso 1 calc R .
H49C H 0.3399(5) 0.1183(11) 0.3270(4) 0.193 Uiso 1 calc R .
O51 O 0.2583(3) 0.1544(6) -0.1753(2) 0.077(2) Uani 1 d . .
C51 C 0.2263(4) 0.2369(8) -0.1529(4) 0.054(2) Uani 1 d . .
C52 C 0.1780(4) 0.3009(7) -0.1882(3) 0.067(2) Uani 1 d . .
H52A H 0.1914(4) 0.3234(7) -0.2260(3) 0.081 Uiso 1 calc R .
H52B H 0.1661(4) 0.3838(7) -0.1700(3) 0.081 Uiso 1 calc R .
C53 C 0.1453(4) 0.0714(8) -0.2477(3) 0.074(3) Uani 1 d . .
H53A H 0.1490(4) 0.1175(8) -0.2840(3) 0.089 Uiso 1 calc R .
H53B H 0.1826(4) 0.0394(8) -0.2354(3) 0.089 Uiso 1 calc R .
O54 O 0.1454(3) -0.5320(6) -0.0500(2) 0.078(2) Uani 1 d . .
C54 C 0.1104(4) -0.4484(8) -0.0368(3) 0.047(2) Uani 1 d . .
C55 C 0.0505(3) -0.4498(7) -0.0647(3) 0.062(2) Uani 1 d . .
H55A H 0.0227(3) -0.4468(7) -0.0347(3) 0.074 Uiso 1 calc R .
H55B H 0.0451(3) -0.5339(7) -0.0853(3) 0.074 Uiso 1 calc R .
C56 C 0.0741(4) -0.3713(7) -0.1754(3) 0.065(2) Uani 1 d . .
H56A H 0.1134(4) -0.3918(7) -0.1652(3) 0.078 Uiso 1 calc R .
H56B H 0.0562(4) -0.4529(7) -0.1901(3) 0.078 Uiso 1 calc R .
C61 C 0.1059(4) -0.0463(8) -0.2552(3) 0.054(2) Uani 1 d . .
C62 C 0.0699(4) -0.0580(9) -0.3022(4) 0.071(3) Uani 1 d . .
H62A H 0.0685(4) 0.0101(9) -0.3295(4) 0.085 Uiso 1 calc R .
C63 C 0.0355(4) -0.1708(11) -0.3090(4) 0.078(3) Uani 1 d . .
H63A H 0.0121(4) -0.1787(11) -0.3415(4) 0.094 Uiso 1 calc R .
C64 C 0.0357(4) -0.2712(9) -0.2683(4) 0.070(3) Uani 1 d . .
H64A H 0.0117(4) -0.3452(9) -0.2731(4) 0.084 Uiso 1 calc R .
C65 C 0.0714(3) -0.2623(8) -0.2202(3) 0.053(2) Uani 1 d . .
C66 C 0.1054(3) -0.1490(8) -0.2147(3) 0.054(2) Uani 1 d . .
H66A H 0.1291(3) -0.1410(8) -0.1824(3) 0.064 Uiso 1 calc R .
N70 N 0.0032(5) -0.2007(10) 0.0292(4) 0.121(4) Uani 1 d . .
C70 C -0.0385(6) -0.1473(11) 0.0301(4) 0.089(3) Uani 1 d . .
C71 C -0.0934(5) -0.0789(12) 0.0300(5) 0.126(4) Uani 1 d . .
H71A H -0.1232(5) -0.1446(13) 0.0330(35) 0.189 Uiso 1 calc R .
H71B H -0.0987(16) -0.0293(66) -0.0051(16) 0.189 Uiso 1 calc R .
H71C H -0.0946(13) -0.0180(60) 0.0618(20) 0.189 Uiso 1 calc R .
N80 N 0.2230(5) -0.3531(13) -0.1519(6) 0.148(5) Uani 1 d . .
C80 C 0.2263(5) -0.2548(15) -0.1251(6) 0.109(5) Uani 1 d . .
C81 C 0.2271(5) -0.1363(10) -0.0902(5) 0.107(4) Uani 1 d . .
H81A H 0.2368(31) -0.0596(16) -0.1130(9) 0.161 Uiso 1 calc R .
H81B H 0.2548(23) -0.1469(33) -0.0596(20) 0.161 Uiso 1 calc R .
H81C H 0.1902(10) -0.1229(42) -0.0745(26) 0.161 Uiso 1 calc R .

loop_
_atom_type_symbol
_atom_type_description
_atom_type_scat_dispersion_real
_atom_type_scat_dispersion_imag
_atom_type_scat_source
C C 0.0033 0.0016 'International Tables Vol C Tables 4.2.6.8 and 6.1.1.4'
H H 0.0000 0.0000 'International Tables Vol C Tables 4.2.6.8 and 6.1.1.4'
N N 0.0061 0.0033 'International Tables Vol C Tables 4.2.6.8 and 6.1.1.4'
O O 0.0106 0.0060 'International Tables Vol C Tables 4.2.6.8 and 6.1.1.4'
S S 0.1246 0.1234 'International Tables Vol C Tables 4.2.6.8 and 6.1.1.4'

loop_
_geom_angle_atom_site_label_1
_geom_angle_atom_site_label_2
_geom_angle_atom_site_label_3
_geom_angle
_geom_angle_site_symmetry_1
_geom_angle_site_symmetry_3
_geom_angle_publ_flag
C52 S1 C53 100.1(4) . . ?
C55 S2 C56 100.6(4) . . ?
C16 O1 C17 112.8(6) . . ?
C51 N1 C13 129.7(6) . . ?
C15 C1 C21 112.1(6) . . ?
C26 O2 C27 111.4(6) . . ?
C54 N2 C33 128.9(6) . . ?
C25 C2 C31 113.5(5) . . ?
C36 O3 C37 111.4(6) . . ?
C41 C3 C35 110.2(6) . . ?
C46 O4 C47 116.6(7) . . ?
C11 C4 C45 112.1(6) . . ?
C16 C11 C12 117.4(7) . . ?
C16 C11 C4 124.7(6) . . ?
C12 C11 C4 117.9(7) . . ?
C13 C12 C11 121.2(7) . . ?
C14 C13 C12 118.6(7) . . ?
C14 C13 N1 125.0(7) . . ?
C12 C13 N1 116.4(7) . . ?
C13 C14 C15 121.9(7) . . ?
C16 C15 C14 118.1(7) . . ?
C16 C15 C1 122.3(6) . . ?
C14 C15 C1 119.5(7) . . ?
C15 C16 C11 122.2(7) . . ?
C15 C16 O1 119.1(7) . . ?
C11 C16 O1 118.6(7) . . ?
C18 C17 O1 129.4(15) . . ?
C17 C18 C19 126.2(23) . . ?
C22 C21 C26 118.3(7) . . ?
C22 C21 C1 120.4(7) . . ?
C26 C21 C1 121.1(7) . . ?
C23 C22 C21 120.7(8) . . ?
C22 C23 C24 120.6(8) . . ?
C23 C24 C25 120.4(8) . . ?
C26 C25 C24 118.0(7) . . ?
C26 C25 C2 121.3(7) . . ?
C24 C25 C2 120.6(7) . . ?
O2 C26 C25 119.5(7) . . ?
O2 C26 C21 118.6(7) . . ?
C25 C26 C21 121.9(7) . . ?
C28 C27 O2 109.7(9) . . ?
C27 C28 C29 109.3(12) . . ?
C36 C31 C32 119.3(7) . . ?
C36 C31 C2 122.8(6) . . ?
C32 C31 C2 117.8(6) . . ?
C33 C32 C31 119.5(7) . . ?
C34 C33 C32 119.8(7) . . ?
C34 C33 N2 116.6(7) . . ?
C32 C33 N2 123.6(6) . . ?
C33 C34 C35 122.3(7) . . ?
C36 C35 C34 116.5(7) . . ?
C36 C35 C3 123.5(7) . . ?
C34 C35 C3 120.0(7) . . ?
C31 C36 C35 121.6(6) . . ?
C31 C36 O3 118.5(7) . . ?
C35 C36 O3 119.9(7) . . ?
O3 C37 C38 110.7(8) . . ?
C39 C38 C37 116.7(12) . . ?
C42 C41 C46 116.7(7) . . ?
C42 C41 C3 121.7(8) . . ?
C46 C41 C3 121.3(7) . . ?
C43 C42 C41 121.6(9) . . ?
C44 C43 C42 119.9(9) . . ?
C45 C44 C43 121.1(8) . . ?
C44 C45 C46 117.8(8) . . ?
C44 C45 C4 120.6(8) . . ?
C46 C45 C4 121.5(7) . . ?
C45 C46 O4 118.1(7) . . ?
C45 C46 C41 122.6(7) . . ?
O4 C46 C41 119.2(7) . . ?
C48 C47 O4 132.8(17) . . ?
C47 C48 C49 132.0(20) . . ?
O51 C51 N1 124.7(7) . . ?
O51 C51 C52 120.0(8) . . ?
N1 C51 C52 115.3(8) . . ?
C51 C52 S1 110.8(5) . . ?
C61 C53 S1 110.7(6) . . ?
O54 C54 N2 124.9(7) . . ?
O54 C54 C55 120.4(7) . . ?
N2 C54 C55 114.6(7) . . ?
C54 C55 S2 113.6(5) . . ?
C65 C56 S2 108.4(5) . . ?
C62 C61 C66 117.8(8) . . ?
C62 C61 C53 121.8(8) . . ?
C66 C61 C53 120.4(7) . . ?
C61 C62 C63 120.4(8) . . ?
C64 C63 C62 120.9(8) . . ?
C63 C64 C65 120.2(8) . . ?
C66 C65 C64 117.5(8) . . ?
C66 C65 C56 120.4(7) . . ?
C64 C65 C56 122.1(8) . . ?
C65 C66 C61 123.2(7) . . ?
N70 C70 C71 178.5(13) . . ?
N80 C80 C81 176.2(16) . . ?

loop_
_geom_bond_atom_site_label_1
_geom_bond_atom_site_label_2
_geom_bond_distance
_geom_bond_site_symmetry_2
_geom_bond_publ_flag
S1 C52 1.790(8) . ?
S1 C53 1.814(8) . ?
S2 C55 1.791(7) . ?
S2 C56 1.811(8) . ?
O1 C16 1.396(8) . ?
O1 C17 1.405(10) . ?
N1 C51 1.319(9) . ?
N1 C13 1.423(8) . ?
C1 C15 1.515(10) . ?
C1 C21 1.522(10) . ?
O2 C26 1.373(8) . ?
O2 C27 1.483(10) . ?
N2 C54 1.337(9) . ?
N2 C33 1.423(9) . ?
C2 C25 1.517(10) . ?
C2 C31 1.530(10) . ?
O3 C36 1.402(8) . ?
O3 C37 1.441(9) . ?
C3 C41 1.513(10) . ?
C3 C35 1.515(10) . ?
O4 C46 1.391(8) . ?
O4 C47 1.399(11) . ?
C4 C11 1.508(10) . ?
C4 C45 1.512(10) . ?
C11 C16 1.382(10) . ?
C11 C12 1.406(9) . ?
C12 C13 1.383(9) . ?
C13 C14 1.371(9) . ?
C14 C15 1.388(9) . ?
C15 C16 1.374(9) . ?
C17 C18 1.04(2) . ?
C18 C19 1.58(2) . ?
C21 C22 1.378(10) . ?
C21 C26 1.401(10) . ?
C22 C23 1.367(11) . ?
C23 C24 1.380(11) . ?
C24 C25 1.398(10) . ?
C25 C26 1.377(9) . ?
C27 C28 1.409(13) . ?
C28 C29 1.566(14) . ?
C31 C36 1.384(9) . ?
C31 C32 1.400(9) . ?
C32 C33 1.381(9) . ?
C33 C34 1.367(9) . ?
C34 C35 1.403(10) . ?
C35 C36 1.392(10) . ?
C37 C38 1.474(12) . ?
C38 C39 1.39(2) . ?
C41 C42 1.380(11) . ?
C41 C46 1.397(10) . ?
C42 C43 1.375(12) . ?
C43 C44 1.374(12) . ?
C44 C45 1.372(11) . ?
C45 C46 1.391(9) . ?
C47 C48 1.15(2) . ?
C48 C49 1.51(2) . ?
O51 C51 1.237(9) . ?
C51 C52 1.523(10) . ?
C53 C61 1.496(11) . ?
O54 C54 1.212(9) . ?
C54 C55 1.537(10) . ?
C56 C65 1.504(10) . ?
C61 C62 1.372(10) . ?
C61 C66 1.390(10) . ?
C62 C63 1.385(12) . ?
C63 C64 1.375(11) . ?
C64 C65 1.390(10) . ?
C65 C66 1.382(10) . ?
N70 C70 1.115(12) . ?
C70 C71 1.46(2) . ?
N80 C80 1.159(15) . ?
C80 C81 1.43(2) . ?

loop_
_cod_related_entry_id
_cod_related_entry_database
_cod_related_entry_code
1 ChemSpider 30661141
